data_4500109
loop_
_publ_author_name
'Farnum, Gregory A.'
'Pochodylo, Amy L.'
'LaDuca, Robert L.'

_publ_section_title
;
 Tether Length Control of Topology in Cadmium 4-Methylphthalate
 Two-Dimensional Coordination Polymers: An Acentric Buckled Grid and a
 Rare Self-Catenated Layer
;
_journal_issue 3
_journal_name_full 'Crystal Growth &amp; Design'
_journal_page_first 678
_journal_paper_doi 10.1021/cg100972s
_journal_volume 11
_journal_year 2011
_chemical_formula_sum 'C66 H60 Cd2 N8 O8'
_chemical_formula_weight 1318.04
_chemical_name_systematic
; 
 ? 
;
_space_group_IT_number 19
_symmetry_cell_setting orthorhombic
_symmetry_space_group_name_Hall 'P 2ac 2ab'
_symmetry_space_group_name_H-M 'P 21 21 21'
_atom_sites_solution_hydrogens geom
_atom_sites_solution_primary direct
_atom_sites_solution_secondary difmap
_audit_creation_method SHELXL-97
_cell_angle_alpha 90.00
_cell_angle_beta 90.00
_cell_angle_gamma 90.00
_cell_formula_units_Z 4
_cell_length_a 10.1155(9)
_cell_length_b 21.3388(18)
_cell_length_c 27.370(2)
_cell_measurement_reflns_used 10891
_cell_measurement_temperature 173(2)
_cell_measurement_theta_max 25.42
_cell_measurement_theta_min 1.77
_cell_volume 5907.9(8)
_computing_structure_refinement 'SHELXL-97 (Sheldrick, 2008)'
_computing_structure_solution 'SHELXS-97 (Sheldrick, 2008)'
_diffrn_ambient_temperature 173(2)
_diffrn_measured_fraction_theta_full 0.999
_diffrn_measured_fraction_theta_max 0.999
_diffrn_radiation_monochromator graphite
_diffrn_radiation_source 'fine-focus sealed tube'
_diffrn_radiation_type MoK\a
_diffrn_radiation_wavelength 0.71073
_diffrn_reflns_av_R_equivalents 0.0435
_diffrn_reflns_av_sigmaI/netI 0.0289
_diffrn_reflns_limit_h_max 12
_diffrn_reflns_limit_h_min -12
_diffrn_reflns_limit_k_max 25
_diffrn_reflns_limit_k_min -25
_diffrn_reflns_limit_l_max 33
_diffrn_reflns_limit_l_min -33
_diffrn_reflns_number 71561
_diffrn_reflns_theta_full 25.00
_diffrn_reflns_theta_max 25.42
_diffrn_reflns_theta_min 1.77
_exptl_absorpt_coefficient_mu 0.784
_exptl_absorpt_correction_T_max 0.9501
_exptl_absorpt_correction_T_min 0.7887
_exptl_absorpt_correction_type multi-scan
_exptl_absorpt_process_details sadabs
_exptl_crystal_colour colourless
_exptl_crystal_density_diffrn 1.482
_exptl_crystal_density_method 'not measured'
_exptl_crystal_description plate
_exptl_crystal_F_000 2688
_exptl_crystal_size_max 0.32
_exptl_crystal_size_mid 0.29
_exptl_crystal_size_min 0.07
_refine_diff_density_max 0.932
_refine_diff_density_min -0.264
_refine_diff_density_rms 0.062
_refine_ls_abs_structure_details 'Flack H D (1983), Acta Cryst. A39, 876-881'
_refine_ls_abs_structure_Flack -0.029(16)
_refine_ls_extinction_method none
_refine_ls_goodness_of_fit_ref 1.042
_refine_ls_hydrogen_treatment constr
_refine_ls_matrix_type full
_refine_ls_number_parameters 757
_refine_ls_number_reflns 10891
_refine_ls_number_restraints 0
_refine_ls_restrained_S_all 1.042
_refine_ls_R_factor_all 0.0325
_refine_ls_R_factor_gt 0.0281
_refine_ls_shift/su_max 0.003
_refine_ls_shift/su_mean 0.000
_refine_ls_structure_factor_coef Fsqd
_refine_ls_weighting_details 'calc w=1/[\s^2^(Fo^2^)+(0.0307P)^2^+4.0374P] where P=(Fo^2^+2Fc^2^)/3'
_refine_ls_weighting_scheme calc
_refine_ls_wR_factor_gt 0.0664
_refine_ls_wR_factor_ref 0.0688
_reflns_number_gt 10085
_reflns_number_total 10891
_reflns_threshold_expression >2sigma(I)
_cod_data_source_file cg100972s_si_001.cif
_cod_data_source_block p212121
_cod_original_cell_volume 5908.0(9)
_cod_original_sg_symbol_H-M P2(1)2(1)2(1)
_cod_database_code 4500109

loop_
_symmetry_equiv_pos_as_xyz
'x, y, z'
'-x+1/2, -y, z+1/2'
'-x, y+1/2, -z+1/2'
'x+1/2, -y+1/2, -z'

loop_
_atom_site_label
_atom_site_type_symbol
_atom_site_fract_x
_atom_site_fract_y
_atom_site_fract_z
_atom_site_U_iso_or_equiv
_atom_site_adp_type
_atom_site_occupancy
_atom_site_symmetry_multiplicity
_atom_site_calc_flag
_atom_site_refinement_flags
Cd1 Cd 0.79236(2) 0.198770(9) 0.820793(7) 0.02150(6) Uani 1 1 d .
Cd2 Cd 0.29069(2) 0.293261(10) 0.691647(8) 0.02232(6) Uani 1 1 d .
O1 O 0.8919(2) 0.18970(10) 0.74397(8) 0.0247(5) Uani 1 1 d .
O2 O 0.9344(3) 0.11019(11) 0.79315(9) 0.0322(6) Uani 1 1 d .
O3 O 1.1776(2) 0.20554(10) 0.72108(7) 0.0247(5) Uani 1 1 d .
O4 O 1.1645(2) 0.21588(11) 0.64097(8) 0.0308(6) Uani 1 1 d .
O5 O 0.6482(3) 0.27155(11) 0.87153(9) 0.0334(6) Uani 1 1 d .
O6 O 0.6829(2) 0.28765(10) 0.79246(8) 0.0264(5) Uani 1 1 d .
O7 O 0.3951(2) 0.30043(10) 0.76874(8) 0.0244(5) Uani 1 1 d .
O8 O 0.4201(3) 0.38270(11) 0.72102(9) 0.0357(6) Uani 1 1 d .
N1 N 0.9707(3) 0.25348(13) 0.85314(10) 0.0245(6) Uani 1 1 d .
N2 N 0.4755(3) 0.24298(13) 0.65873(10) 0.0276(6) Uani 1 1 d .
N3 N 0.1024(3) 0.35631(12) 0.70336(11) 0.0269(6) Uani 1 1 d .
N4 N -0.6105(3) 0.63437(11) 0.69602(10) 0.0226(6) Uani 1 1 d .
N5 N 0.1913(3) 0.63833(12) 0.60419(10) 0.0298(7) Uani 1 1 d .
N6 N 0.7278(5) 0.40158(19) 0.49439(15) 0.0659(11) Uani 1 1 d .
N7 N 0.3087(3) 0.35247(13) 0.61560(10) 0.0307(7) Uani 1 1 d .
N8 N 1.2963(7) 0.0684(2) 0.94890(16) 0.0981(18) Uani 1 1 d .
C1 C 0.9432(4) 0.03757(15) 0.70449(13) 0.0300(8) Uani 1 1 d .
H1 H 0.8837 0.0223 0.7275 0.036 Uiso 1 1 calc R
C2 C 0.9818(4) -0.00099(17) 0.66607(15) 0.0384(9) Uani 1 1 d .
C3 C 1.0731(4) 0.02210(18) 0.63278(15) 0.0418(10) Uani 1 1 d .
H3 H 1.1026 -0.0032 0.6074 0.050 Uiso 1 1 calc R
C4 C 1.1207(4) 0.08317(17) 0.63734(13) 0.0343(8) Uani 1 1 d .
H4 H 1.1799 0.0983 0.6142 0.041 Uiso 1 1 calc R
C5 C 1.0821(3) 0.12196(14) 0.67553(12) 0.0246(7) Uani 1 1 d .
C6 C 0.9911(3) 0.09852(15) 0.70955(12) 0.0232(7) Uani 1 1 d .
C7 C 0.9379(3) 0.13559(14) 0.75203(12) 0.0216(7) Uani 1 1 d .
C8 C 1.1440(3) 0.18612(14) 0.67935(12) 0.0235(7) Uani 1 1 d .
C9 C 0.9327(6) -0.0675(2) 0.66190(19) 0.0674(15) Uani 1 1 d .
H9A H 0.9697 -0.0866 0.6333 0.101 Uiso 1 1 calc R
H9B H 0.8380 -0.0674 0.6595 0.101 Uiso 1 1 calc R
H9C H 0.9589 -0.0907 0.6903 0.101 Uiso 1 1 calc R
C11 C 1.0901(3) 0.25276(15) 0.83165(12) 0.0273(7) Uani 1 1 d .
H11 H 1.0966 0.2384 0.7996 0.033 Uiso 1 1 calc R
C12 C 1.2031(4) 0.27231(15) 0.85503(12) 0.0295(7) Uani 1 1 d .
H12 H 1.2835 0.2715 0.8386 0.035 Uiso 1 1 calc R
C13 C 1.1980(4) 0.29316(15) 0.90272(11) 0.0301(7) Uani 1 1 d .
C14 C 1.0738(4) 0.29607(19) 0.92427(12) 0.0335(9) Uani 1 1 d .
H14 H 1.0647 0.3115 0.9559 0.040 Uiso 1 1 calc R
C15 C 0.9643(4) 0.27606(16) 0.89890(13) 0.0294(8) Uani 1 1 d .
H15 H 0.8822 0.2783 0.9141 0.035 Uiso 1 1 calc R
C16 C 1.3236(4) 0.3083(2) 0.93076(15) 0.0408(10) Uani 1 1 d .
H16A H 1.3216 0.3518 0.9410 0.049 Uiso 1 1 calc R
H16B H 1.3994 0.3026 0.9095 0.049 Uiso 1 1 calc R
C17 C 1.3392(4) 0.2658(2) 0.97623(15) 0.0515(12) Uani 1 1 d .
H17A H 1.4257 0.2731 0.9904 0.062 Uiso 1 1 calc R
H17B H 1.2736 0.2780 1.0003 0.062 Uiso 1 1 calc R
C18 C 1.3562(6) 0.1062(3) 0.91759(19) 0.0696(15) Uani 1 1 d .
H18 H 1.3901 0.0889 0.8890 0.084 Uiso 1 1 calc R
C19 C 1.3711(5) 0.1690(2) 0.92473(16) 0.0506(11) Uani 1 1 d .
H19 H 1.4135 0.1930 0.9011 0.061 Uiso 1 1 calc R
C20 C 1.3246(4) 0.1971(2) 0.96603(14) 0.0438(10) Uani 1 1 d .
C21 C 0.6384(3) 0.30414(15) 0.83370(12) 0.0252(7) Uani 1 1 d .
C22 C 0.5781(3) 0.36886(15) 0.83759(12) 0.0240(7) Uani 1 1 d .
C23 C 0.6183(4) 0.40686(16) 0.87615(13) 0.0354(9) Uani 1 1 d .
H23 H 0.6771 0.3911 0.8992 0.042 Uiso 1 1 calc R
C24 C 0.5724(4) 0.46784(17) 0.88094(14) 0.0421(10) Uani 1 1 d .
H24 H 0.6019 0.4925 0.9067 0.051 Uiso 1 1 calc R
C25 C 0.4836(4) 0.49209(17) 0.84784(15) 0.0405(10) Uani 1 1 d .
C26 C 0.4413(4) 0.45388(15) 0.80954(14) 0.0325(8) Uani 1 1 d .
H26 H 0.3801 0.4695 0.7873 0.039 Uiso 1 1 calc R
C27 C 0.4879(3) 0.39304(14) 0.80365(12) 0.0234(7) Uani 1 1 d .
C28 C 0.4330(3) 0.35557(15) 0.76169(12) 0.0228(7) Uani 1 1 d .
C29 C 0.4336(6) 0.5587(2) 0.85199(19) 0.0703(16) Uani 1 1 d .
H29A H 0.3723 0.5670 0.8260 0.105 Uiso 1 1 calc R
H29B H 0.5068 0.5872 0.8497 0.105 Uiso 1 1 calc R
H29C H 0.3901 0.5642 0.8829 0.105 Uiso 1 1 calc R
C31 C 0.5940(3) 0.24185(15) 0.68062(13) 0.0289(8) Uani 1 1 d .
H31 H 0.5994 0.2535 0.7133 0.035 Uiso 1 1 calc R
C32 C 0.7084(4) 0.22416(15) 0.65674(12) 0.0319(7) Uani 1 1 d .
H32 H 0.7885 0.2232 0.6734 0.038 Uiso 1 1 calc R
C33 C 0.7034(4) 0.20788(14) 0.60798(11) 0.0294(7) Uani 1 1 d .
C34 C 0.5801(3) 0.20769(18) 0.58540(13) 0.0307(8) Uani 1 1 d .
H34 H 0.5716 0.1960 0.5528 0.037 Uiso 1 1 calc R
C35 C 0.4708(4) 0.22518(16) 0.61219(13) 0.0295(8) Uani 1 1 d .
H35 H 0.3889 0.2245 0.5968 0.035 Uiso 1 1 calc R
C36 C 0.8290(4) 0.19243(19) 0.58056(15) 0.0402(10) Uani 1 1 d .
H36A H 0.8068 0.1751 0.5488 0.048 Uiso 1 1 calc R
H36B H 0.8786 0.1611 0.5985 0.048 Uiso 1 1 calc R
C37 C 0.9132(4) 0.2505(2) 0.57389(16) 0.0486(11) Uani 1 1 d .
H37A H 0.9390 0.2658 0.6059 0.058 Uiso 1 1 calc R
H37B H 0.9933 0.2388 0.5567 0.058 Uiso 1 1 calc R
C38 C 0.7316(6) 0.3423(2) 0.47759(17) 0.0609(14) Uani 1 1 d .
H38 H 0.6927 0.3340 0.4475 0.073 Uiso 1 1 calc R
C39 C 0.7888(5) 0.2937(2) 0.50186(13) 0.0513(10) Uani 1 1 d .
H39 H 0.7881 0.2538 0.4882 0.062 Uiso 1 1 calc R
C40 C 0.8471(4) 0.3034(2) 0.54629(14) 0.0408(9) Uani 1 1 d .
C41 C 0.1061(4) 0.41755(15) 0.69159(14) 0.0325(8) Uani 1 1 d .
H41 H 0.1878 0.4355 0.6848 0.039 Uiso 1 1 calc R
C42 C -0.0030(4) 0.45472(16) 0.68905(16) 0.0419(10) Uani 1 1 d .
H42 H 0.0055 0.4970 0.6814 0.050 Uiso 1 1 calc R
C43 C -0.1278(4) 0.42911(18) 0.69807(16) 0.0425(10) Uani 1 1 d .
C44 C -0.1311(4) 0.36745(17) 0.71322(15) 0.0394(9) Uani 1 1 d .
H44 H -0.2109 0.3492 0.7222 0.047 Uiso 1 1 calc R
C45 C -0.0155(4) 0.33289(16) 0.71495(12) 0.0275(8) Uani 1 1 d .
H45 H -0.0204 0.2912 0.7247 0.033 Uiso 1 1 calc R
C46 C -0.2534(4) 0.4671(2) 0.6904(2) 0.0653(15) Uani 1 1 d .
H46A H -0.2470 0.4890 0.6594 0.078 Uiso 1 1 calc R
H46B H -0.3279 0.4386 0.6884 0.078 Uiso 1 1 calc R
C47 C -0.2786(4) 0.51270(19) 0.72882(16) 0.0465(10) Uani 1 1 d .
H47A H -0.2001 0.5380 0.7337 0.056 Uiso 1 1 calc R
H47B H -0.2969 0.4907 0.7591 0.056 Uiso 1 1 calc R
C48 C -0.4934(3) 0.65751(15) 0.70938(12) 0.0255(7) Uani 1 1 d .
H48 H -0.4845 0.7007 0.7122 0.031 Uiso 1 1 calc R
C49 C -0.3847(4) 0.62050(16) 0.71925(14) 0.0357(9) Uani 1 1 d .
H49 H -0.3045 0.6389 0.7276 0.043 Uiso 1 1 calc R
C50 C -0.3958(4) 0.55573(17) 0.71660(15) 0.0363(9) Uani 1 1 d .
C51 C -0.5175(4) 0.53189(16) 0.70186(15) 0.0368(9) Uani 1 1 d .
H51 H -0.5290 0.4889 0.6984 0.044 Uiso 1 1 calc R
C52 C -0.6204(3) 0.57174(14) 0.69249(13) 0.0279(7) Uani 1 1 d .
H52 H -0.7011 0.5546 0.6832 0.033 Uiso 1 1 calc R
C55 C 0.8420(4) 0.3634(2) 0.56469(19) 0.0564(12) Uani 1 1 d .
H55 H 0.8772 0.3720 0.5954 0.068 Uiso 1 1 calc R
C56 C 0.7843(6) 0.4112(2) 0.53750(19) 0.0679(14) Uani 1 1 d .
H56 H 0.7854 0.4517 0.5501 0.082 Uiso 1 1 calc R
C57 C 1.2582(5) 0.1588(3) 0.99908(18) 0.0740(18) Uani 1 1 d .
H57 H 1.2222 0.1755 1.0275 0.089 Uiso 1 1 calc R
C58 C 1.2467(8) 0.0957(3) 0.9891(2) 0.105(3) Uani 1 1 d .
H58 H 1.2020 0.0707 1.0115 0.126 Uiso 1 1 calc R
C61 C 0.2966(5) 0.63490(18) 0.57554(12) 0.0413(9) Uani 1 1 d .
H61 H 0.3686 0.6605 0.5825 0.050 Uiso 1 1 calc R
C62 C 0.3045(6) 0.5953(2) 0.53602(14) 0.0541(12) Uani 1 1 d .
H62 H 0.3806 0.5949 0.5169 0.065 Uiso 1 1 calc R
C63 C 0.2015(7) 0.55636(17) 0.52455(14) 0.0556(13) Uani 1 1 d .
C64 C 0.0905(6) 0.5603(2) 0.55395(16) 0.0554(13) Uani 1 1 d .
H64 H 0.0169 0.5356 0.5474 0.067 Uiso 1 1 calc R
C65 C 0.0893(4) 0.60141(19) 0.59325(15) 0.0440(10) Uani 1 1 d .
H65 H 0.0142 0.6032 0.6128 0.053 Uiso 1 1 calc R
C66 C 0.2092(8) 0.51132(19) 0.48178(15) 0.087(2) Uani 1 1 d .
H66A H 0.2164 0.5352 0.4517 0.105 Uiso 1 1 calc R
H66B H 0.1281 0.4871 0.4803 0.105 Uiso 1 1 calc R
C67 C 0.3265(7) 0.4665(2) 0.48542(15) 0.085(2) Uani 1 1 d .
H67A H 0.3274 0.4395 0.4569 0.103 Uiso 1 1 calc R
H67B H 0.4078 0.4906 0.4854 0.103 Uiso 1 1 calc R
C71 C 0.2109(5) 0.35299(17) 0.58346(13) 0.0390(8) Uani 1 1 d .
H71 H 0.1372 0.3281 0.5895 0.047 Uiso 1 1 calc R
C72 C 0.2127(6) 0.3890(2) 0.54110(13) 0.0537(12) Uani 1 1 d .
H72 H 0.1414 0.3881 0.5197 0.064 Uiso 1 1 calc R
C73 C 0.3219(5) 0.42626(18) 0.53112(15) 0.0499(13) Uani 1 1 d .
C74 C 0.4224(5) 0.4258(2) 0.56409(18) 0.0553(12) Uani 1 1 d .
H74 H 0.4970 0.4504 0.5590 0.066 Uiso 1 1 calc R
C75 C 0.4132(4) 0.38850(19) 0.60532(15) 0.0432(10) Uani 1 1 d .
H75 H 0.4837 0.3885 0.6271 0.052 Uiso 1 1 calc R

loop_
_atom_site_aniso_label
_atom_site_aniso_U_11
_atom_site_aniso_U_22
_atom_site_aniso_U_33
_atom_site_aniso_U_23
_atom_site_aniso_U_13
_atom_site_aniso_U_12
Cd1 0.02016(12) 0.01877(10) 0.02557(12) -0.00163(9) -0.00071(10) 0.00035(11)
Cd2 0.02028(12) 0.01958(10) 0.02711(12) 0.00123(9) -0.00128(11) -0.00058(11)
O1 0.0262(12) 0.0203(12) 0.0275(12) -0.0016(9) -0.0016(9) 0.0023(10)
O2 0.0438(16) 0.0236(12) 0.0292(14) 0.0006(11) 0.0065(11) 0.0056(11)
O3 0.0231(13) 0.0217(11) 0.0293(12) -0.0002(10) 0.0003(9) 0.0002(10)
O4 0.0346(14) 0.0284(13) 0.0294(13) 0.0061(10) 0.0002(10) -0.0065(10)
O5 0.0370(15) 0.0289(13) 0.0343(15) 0.0041(11) -0.0017(12) 0.0089(11)
O6 0.0252(13) 0.0238(11) 0.0303(12) -0.0043(9) -0.0004(10) 0.0033(10)
O7 0.0251(12) 0.0191(11) 0.0290(12) 0.0001(10) 0.0006(9) -0.0030(10)
O8 0.0503(17) 0.0231(13) 0.0337(14) 0.0051(11) -0.0128(12) -0.0065(12)
N1 0.0235(16) 0.0241(15) 0.0259(15) -0.0013(12) 0.0004(12) 0.0003(12)
N2 0.0263(16) 0.0290(15) 0.0276(16) -0.0011(12) -0.0010(13) -0.0023(12)
N3 0.0265(16) 0.0204(14) 0.0339(17) 0.0003(12) 0.0000(13) 0.0001(12)
N4 0.0208(14) 0.0178(12) 0.0293(15) 0.0026(11) 0.0020(12) 0.0036(11)
N5 0.0349(19) 0.0255(14) 0.0292(15) -0.0016(11) -0.0046(14) 0.0031(14)
N6 0.075(3) 0.060(3) 0.062(3) 0.005(2) -0.001(2) 0.005(2)
N7 0.0333(18) 0.0268(14) 0.0321(15) 0.0020(12) 0.0016(14) 0.0027(14)
N8 0.152(5) 0.083(3) 0.059(3) 0.011(2) -0.008(3) -0.055(4)
C1 0.0262(19) 0.0258(18) 0.038(2) -0.0048(15) 0.0003(16) -0.0078(15)
C2 0.043(2) 0.0246(19) 0.048(2) -0.0113(17) 0.0007(19) -0.0045(17)
C3 0.055(3) 0.031(2) 0.039(2) -0.0111(17) 0.0076(19) 0.0035(19)
C4 0.037(2) 0.0323(19) 0.034(2) -0.0028(16) 0.0104(17) -0.0007(17)
C5 0.0235(18) 0.0238(16) 0.0264(18) -0.0023(14) -0.0019(14) -0.0014(13)
C6 0.0223(18) 0.0203(16) 0.0270(18) -0.0023(13) -0.0032(14) 0.0036(13)
C7 0.0169(17) 0.0199(16) 0.0281(18) -0.0044(14) -0.0012(13) -0.0030(13)
C8 0.0168(16) 0.0251(16) 0.0285(18) -0.0015(14) 0.0004(14) 0.0046(13)
C9 0.087(4) 0.041(3) 0.074(3) -0.023(2) 0.017(3) -0.020(3)
C11 0.030(2) 0.0266(17) 0.0258(18) 0.0003(14) 0.0008(15) -0.0012(14)
C12 0.0236(17) 0.0351(17) 0.0297(17) 0.0014(13) 0.0055(17) -0.0031(17)
C13 0.0312(19) 0.0284(16) 0.0306(16) 0.0011(14) 0.0005(16) -0.0093(19)
C14 0.039(2) 0.040(2) 0.0220(18) -0.0059(17) 0.0046(14) -0.0050(19)
C15 0.0245(19) 0.035(2) 0.0283(19) -0.0019(15) 0.0041(15) -0.0023(15)
C16 0.035(2) 0.049(2) 0.039(2) -0.0091(19) -0.0057(18) -0.0060(18)
C17 0.044(3) 0.068(3) 0.043(2) -0.007(2) -0.0149(19) 0.004(2)
C18 0.086(4) 0.059(3) 0.064(3) 0.007(3) 0.004(3) -0.002(3)
C19 0.048(3) 0.057(3) 0.047(3) 0.009(2) 0.003(2) 0.010(2)
C20 0.033(2) 0.059(3) 0.039(2) 0.005(2) -0.0112(16) -0.0051(19)
C21 0.0183(16) 0.0246(17) 0.0327(19) -0.0045(15) -0.0020(14) -0.0029(14)
C22 0.0234(18) 0.0218(16) 0.0268(18) -0.0034(13) 0.0013(14) 0.0009(13)
C23 0.044(2) 0.0301(19) 0.032(2) -0.0077(15) -0.0059(17) 0.0025(17)
C24 0.058(3) 0.031(2) 0.037(2) -0.0167(17) -0.004(2) -0.0012(19)
C25 0.055(3) 0.025(2) 0.041(2) -0.0087(17) 0.007(2) 0.0043(19)
C26 0.039(2) 0.0253(17) 0.033(2) 0.0009(15) 0.0010(17) 0.0030(15)
C27 0.0238(17) 0.0179(15) 0.0284(18) -0.0020(14) 0.0040(14) -0.0029(13)
C28 0.0164(17) 0.0214(17) 0.0306(19) 0.0000(14) 0.0016(14) 0.0025(13)
C29 0.102(5) 0.037(3) 0.072(4) -0.022(2) -0.005(3) 0.019(3)
C31 0.033(2) 0.0268(17) 0.0273(19) -0.0002(15) -0.0040(15) -0.0008(14)
C32 0.0232(17) 0.0367(18) 0.0358(18) -0.0026(14) -0.0082(17) 0.0039(18)
C33 0.0286(18) 0.0235(15) 0.0360(17) 0.0009(14) -0.0021(16) 0.0057(18)
C34 0.033(2) 0.0315(19) 0.0278(17) -0.0001(17) -0.0048(14) 0.0057(17)
C35 0.0250(19) 0.0314(19) 0.032(2) 0.0009(15) -0.0066(15) 0.0024(15)
C36 0.035(2) 0.037(2) 0.048(2) -0.0097(18) -0.0011(16) 0.0105(17)
C37 0.030(2) 0.062(3) 0.054(3) -0.007(2) 0.0018(19) 0.004(2)
C38 0.076(4) 0.062(3) 0.045(3) 0.011(2) -0.003(2) -0.007(3)
C39 0.064(3) 0.055(2) 0.034(2) -0.0023(19) 0.009(2) -0.013(3)
C40 0.0254(19) 0.055(3) 0.043(2) -0.007(2) 0.0090(15) -0.0034(19)
C41 0.029(2) 0.0247(17) 0.044(2) 0.0004(16) 0.0031(17) 0.0000(14)
C42 0.046(2) 0.0183(17) 0.062(3) 0.0031(18) 0.004(2) 0.0073(16)
C43 0.034(2) 0.039(2) 0.055(3) -0.0063(19) -0.002(2) 0.0134(18)
C44 0.027(2) 0.034(2) 0.058(3) -0.0011(18) 0.0067(19) 0.0019(17)
C45 0.030(2) 0.0242(18) 0.0287(19) 0.0008(14) 0.0009(15) -0.0019(15)
C46 0.043(3) 0.064(3) 0.088(4) -0.019(3) -0.013(2) 0.023(2)
C47 0.035(2) 0.052(2) 0.052(2) -0.0116(19) -0.010(2) 0.007(2)
C48 0.0247(19) 0.0196(16) 0.0320(19) -0.0036(14) -0.0006(15) -0.0012(14)
C49 0.025(2) 0.0304(19) 0.052(2) -0.0116(17) -0.0068(17) 0.0013(16)
C50 0.027(2) 0.032(2) 0.050(2) -0.0069(17) -0.0050(17) 0.0067(16)
C51 0.038(2) 0.0195(17) 0.053(3) -0.0036(17) -0.0056(19) 0.0028(15)
C52 0.0240(18) 0.0217(16) 0.038(2) 0.0009(15) -0.0038(16) -0.0042(13)
C55 0.052(3) 0.064(3) 0.054(3) -0.022(2) -0.005(2) 0.005(2)
C56 0.078(4) 0.054(3) 0.073(3) -0.010(2) 0.001(3) 0.015(3)
C57 0.075(4) 0.108(4) 0.039(3) 0.002(3) -0.005(2) -0.049(3)
C58 0.153(7) 0.110(5) 0.051(3) 0.007(3) 0.002(4) -0.087(5)
C61 0.047(2) 0.048(2) 0.029(2) -0.0025(15) 0.000(2) 0.001(2)
C62 0.076(3) 0.058(3) 0.029(2) -0.0010(19) 0.007(2) 0.019(3)
C63 0.109(4) 0.0282(19) 0.030(2) -0.0005(16) -0.022(3) 0.011(3)
C64 0.084(4) 0.039(2) 0.043(3) -0.003(2) -0.027(3) -0.012(2)
C65 0.049(3) 0.041(2) 0.042(2) 0.0013(19) -0.009(2) -0.003(2)
C66 0.202(7) 0.033(2) 0.027(2) -0.0019(17) -0.024(4) 0.024(4)
C67 0.193(8) 0.037(2) 0.026(2) 0.0031(18) 0.026(3) 0.027(3)
C71 0.046(2) 0.038(2) 0.0335(19) -0.0011(15) -0.001(2) 0.005(2)
C72 0.084(3) 0.049(2) 0.028(2) -0.0059(18) -0.020(3) 0.020(3)
C73 0.088(4) 0.030(2) 0.031(2) -0.0007(16) 0.020(2) 0.016(2)
C74 0.072(3) 0.041(2) 0.053(3) 0.006(2) 0.027(3) 0.000(2)
C75 0.043(3) 0.038(2) 0.048(2) 0.0092(19) 0.0073(19) -0.0045(19)

loop_
_atom_type_symbol
_atom_type_description
_atom_type_scat_dispersion_real
_atom_type_scat_dispersion_imag
_atom_type_scat_source
C C 0.0033 0.0016 'International Tables Vol C Tables 4.2.6.8 and 6.1.1.4'
H H 0.0000 0.0000 'International Tables Vol C Tables 4.2.6.8 and 6.1.1.4'
N N 0.0061 0.0033 'International Tables Vol C Tables 4.2.6.8 and 6.1.1.4'
O O 0.0106 0.0060 'International Tables Vol C Tables 4.2.6.8 and 6.1.1.4'
Cd Cd -0.8075 1.2024 'International Tables Vol C Tables 4.2.6.8 and 6.1.1.4'

loop_
_geom_angle_atom_site_label_1
_geom_angle_atom_site_label_2
_geom_angle_atom_site_label_3
_geom_angle
_geom_angle_site_symmetry_1
_geom_angle_site_symmetry_3
N1 Cd1 O6 94.98(9) . .
N1 Cd1 O1 92.86(9) . .
O6 Cd1 O1 88.43(7) . .
N1 Cd1 N4 168.34(10) . 3_546
O6 Cd1 N4 92.24(9) . 3_546
O1 Cd1 N4 96.48(9) . 3_546
N1 Cd1 N5 83.80(10) . 3_646
O6 Cd1 N5 138.23(9) . 3_646
O1 Cd1 N5 133.34(9) . 3_646
N4 Cd1 N5 84.72(10) 3_546 3_646
N1 Cd1 O2 92.82(9) . .
O6 Cd1 O2 142.25(8) . .
O1 Cd1 O2 54.28(7) . .
N4 Cd1 O2 87.02(9) 3_546 .
N5 Cd1 O2 79.33(9) 3_646 .
N1 Cd1 O5 86.01(9) . .
O6 Cd1 O5 53.98(8) . .
O1 Cd1 O5 142.01(8) . .
N4 Cd1 O5 90.88(9) 3_546 .
N5 Cd1 O5 84.36(9) 3_646 .
O2 Cd1 O5 163.67(8) . .
N2 Cd2 O3 99.02(9) . 1_455
N2 Cd2 N3 164.27(10) . .
O3 Cd2 N3 90.84(9) 1_455 .
N2 Cd2 O7 90.94(9) . .
O3 Cd2 O7 87.87(7) 1_455 .
N3 Cd2 O7 101.71(9) . .
N2 Cd2 N7 81.33(10) . .
O3 Cd2 N7 138.14(9) 1_455 .
N3 Cd2 N7 83.15(10) . .
O7 Cd2 N7 133.95(9) . .
N2 Cd2 O8 93.25(10) . .
O3 Cd2 O8 140.57(8) 1_455 .
N3 Cd2 O8 86.71(10) . .
O7 Cd2 O8 54.41(8) . .
N7 Cd2 O8 80.61(9) . .
N2 Cd2 O4 83.78(9) . 1_455
O3 Cd2 O4 54.10(7) 1_455 1_455
N3 Cd2 O4 92.27(9) . 1_455
O7 Cd2 O4 139.83(7) . 1_455
N7 Cd2 O4 84.66(9) . 1_455
O8 Cd2 O4 165.26(8) . 1_455
C7 O1 Cd1 94.43(19) . .
C7 O2 Cd1 87.76(19) . .
C8 O3 Cd2 94.77(18) . 1_655
C8 O4 Cd2 87.36(19) . 1_655
C21 O5 Cd1 86.15(19) . .
C21 O6 Cd1 95.66(19) . .
C28 O7 Cd2 93.44(19) . .
C28 O8 Cd2 89.27(19) . .
C11 N1 C15 117.1(3) . .
C11 N1 Cd1 121.7(2) . .
C15 N1 Cd1 119.9(2) . .
C35 N2 C31 117.1(3) . .
C35 N2 Cd2 118.2(2) . .
C31 N2 Cd2 123.5(2) . .
C45 N3 C41 116.5(3) . .
C45 N3 Cd2 122.9(2) . .
C41 N3 Cd2 120.0(2) . .
C48 N4 C52 117.0(3) . .
C48 N4 Cd1 122.3(2) . 3_556
C52 N4 Cd1 120.8(2) . 3_556
C61 N5 C65 117.2(3) . .
C61 N5 Cd1 118.3(2) . 3_656
C65 N5 Cd1 123.8(3) . 3_656
C56 N6 C38 115.9(4) . .
C71 N7 C75 116.5(3) . .
C71 N7 Cd2 121.0(3) . .
C75 N7 Cd2 122.4(3) . .
C18 N8 C58 115.9(5) . .
C2 C1 C6 121.9(3) . .
C3 C2 C1 118.2(3) . .
C3 C2 C9 120.2(4) . .
C1 C2 C9 121.4(4) . .
C2 C3 C4 120.2(3) . .
C5 C4 C3 121.8(3) . .
C4 C5 C6 118.2(3) . .
C4 C5 C8 118.4(3) . .
C6 C5 C8 123.4(3) . .
C1 C6 C5 119.7(3) . .
C1 C6 C7 116.3(3) . .
C5 C6 C7 124.1(3) . .
O2 C7 O1 122.9(3) . .
O2 C7 C6 118.5(3) . .
O1 C7 C6 118.5(3) . .
O2 C7 Cd1 65.17(17) . .
O1 C7 Cd1 58.22(16) . .
C6 C7 Cd1 168.4(2) . .
O4 C8 O3 123.4(3) . .
O4 C8 C5 118.3(3) . .
O3 C8 C5 118.2(3) . .
O4 C8 Cd2 65.71(17) . 1_655
O3 C8 Cd2 57.98(15) . 1_655
C5 C8 Cd2 171.1(2) . 1_655
N1 C11 C12 122.7(3) . .
C11 C12 C13 120.5(3) . .
C12 C13 C14 116.7(3) . .
C12 C13 C16 121.0(3) . .
C14 C13 C16 122.2(3) . .
C15 C14 C13 120.0(3) . .
N1 C15 C14 122.9(3) . .
C13 C16 C17 111.5(3) . .
C20 C17 C16 114.4(3) . .
N8 C18 C19 123.9(5) . .
C18 C19 C20 120.9(5) . .
C19 C20 C57 116.6(5) . .
C19 C20 C17 123.3(4) . .
C57 C20 C17 120.1(4) . .
O5 C21 O6 123.8(3) . .
O5 C21 C22 118.7(3) . .
O6 C21 C22 117.4(3) . .
O5 C21 Cd1 66.93(18) . .
O6 C21 Cd1 57.18(16) . .
C22 C21 Cd1 168.7(2) . .
C23 C22 C27 118.6(3) . .
C23 C22 C21 117.8(3) . .
C27 C22 C21 123.5(3) . .
C24 C23 C22 121.4(4) . .
C25 C24 C23 120.6(3) . .
C24 C25 C26 118.4(3) . .
C24 C25 C29 121.4(4) . .
C26 C25 C29 120.2(4) . .
C27 C26 C25 121.9(4) . .
C26 C27 C22 119.2(3) . .
C26 C27 C28 117.3(3) . .
C22 C27 C28 123.4(3) . .
O7 C28 O8 122.4(3) . .
O7 C28 C27 119.6(3) . .
O8 C28 C27 117.9(3) . .
O7 C28 Cd2 59.43(16) . .
O8 C28 Cd2 63.33(17) . .
C27 C28 Cd2 170.0(2) . .
N2 C31 C32 122.8(3) . .
C33 C32 C31 119.7(3) . .
C32 C33 C34 117.6(3) . .
C32 C33 C36 120.3(3) . .
C34 C33 C36 122.1(3) . .
C35 C34 C33 118.8(3) . .
N2 C35 C34 123.9(3) . .
C33 C36 C37 110.7(3) . .
C40 C37 C36 114.9(3) . .
N6 C38 C39 124.2(5) . .
C38 C39 C40 120.2(4) . .
C39 C40 C55 116.7(4) . .
C39 C40 C37 121.4(4) . .
C55 C40 C37 121.8(4) . .
N3 C41 C42 123.8(4) . .
C41 C42 C43 119.7(3) . .
C44 C43 C42 116.6(4) . .
C44 C43 C46 122.0(4) . .
C42 C43 C46 121.4(4) . .
C43 C44 C45 119.9(4) . .
N3 C45 C44 123.3(3) . .
C47 C46 C43 113.7(4) . .
C46 C47 C50 112.2(4) . .
N4 C48 C49 123.3(3) . .
C48 C49 C50 119.7(4) . .
C49 C50 C51 116.7(3) . .
C49 C50 C47 121.4(4) . .
C51 C50 C47 121.8(3) . .
C52 C51 C50 120.0(3) . .
N4 C52 C51 123.3(3) . .
C40 C55 C56 120.1(5) . .
N6 C56 C55 122.9(5) . .
C58 C57 C20 119.1(5) . .
N8 C58 C57 123.7(5) . .
N5 C61 C62 123.1(4) . .
C63 C62 C61 120.6(5) . .
C62 C63 C64 116.6(4) . .
C62 C63 C66 121.5(6) . .
C64 C63 C66 121.9(6) . .
C63 C64 C65 119.7(4) . .
N5 C65 C64 122.8(4) . .
C63 C66 C67 112.7(5) . .
C73 C67 C66 112.6(5) . .
N7 C71 C72 123.3(4) . .
C73 C72 C71 119.4(5) . .
C74 C73 C72 117.4(4) . .
C74 C73 C67 121.9(5) . .
C72 C73 C67 120.7(5) . .
C73 C74 C75 119.7(4) . .
N7 C75 C74 123.7(4) . .

loop_
_geom_bond_atom_site_label_1
_geom_bond_atom_site_label_2
_geom_bond_distance
_geom_bond_site_symmetry_2
Cd1 N1 2.324(3) .
Cd1 O6 2.329(2) .
Cd1 O1 2.339(2) .
Cd1 N4 2.342(3) 3_546
Cd1 N5 2.430(3) 3_646
Cd1 O2 2.492(2) .
Cd1 O5 2.543(2) .
Cd2 N2 2.337(3) .
Cd2 O3 2.337(2) 1_455
Cd2 N3 2.354(3) .
Cd2 O7 2.365(2) .
Cd2 N7 2.442(3) .
Cd2 O8 2.450(2) .
Cd2 O4 2.506(2) 1_455
O1 C7 1.264(4) .
O2 C7 1.250(4) .
O3 C8 1.262(4) .
O4 C8 1.245(4) .
O5 C21 1.251(4) .
O6 C21 1.265(4) .
O7 C28 1.252(4) .
O8 C28 1.261(4) .
N1 C11 1.343(4) .
N1 C15 1.344(4) .
N2 C35 1.330(4) .
N2 C31 1.340(4) .
N3 C45 1.331(4) .
N3 C41 1.346(4) .
N4 C48 1.335(4) .
N4 C52 1.344(4) .
N5 C61 1.325(5) .
N5 C65 1.332(5) .
N6 C56 1.327(6) .
N6 C38 1.347(6) .
N7 C71 1.324(5) .
N7 C75 1.337(5) .
N8 C18 1.324(7) .
N8 C58 1.344(8) .
C1 C2 1.391(5) .
C1 C6 1.395(4) .
C2 C3 1.388(6) .
C2 C9 1.507(5) .
C3 C4 1.395(5) .
C4 C5 1.389(5) .
C5 C6 1.402(5) .
C5 C8 1.509(4) .
C6 C7 1.506(4) .
C11 C12 1.375(5) .
C12 C13 1.380(4) .
C13 C14 1.389(5) .
C13 C16 1.519(5) .
C14 C15 1.375(5) .
C16 C17 1.547(6) .
C17 C20 1.500(6) .
C18 C19 1.363(7) .
C19 C20 1.363(6) .
C20 C57 1.392(6) .
C21 C22 1.514(4) .
C22 C23 1.392(5) .
C22 C27 1.400(5) .
C23 C24 1.388(5) .
C24 C25 1.377(6) .
C25 C26 1.395(5) .
C25 C29 1.513(5) .
C26 C27 1.391(4) .
C27 C28 1.505(5) .
C31 C32 1.382(5) .
C32 C33 1.380(4) .
C33 C34 1.392(5) .
C33 C36 1.511(5) .
C34 C35 1.378(5) .
C36 C37 1.515(6) .
C37 C40 1.514(6) .
C38 C39 1.360(6) .
C39 C40 1.367(5) .
C40 C55 1.378(6) .
C41 C42 1.360(5) .
C42 C43 1.398(6) .
C43 C44 1.380(5) .
C43 C46 1.522(5) .
C44 C45 1.383(5) .
C46 C47 1.456(6) .
C47 C50 1.536(5) .
C48 C49 1.380(5) .
C49 C50 1.389(5) .
C50 C51 1.392(5) .
C51 C52 1.368(5) .
C55 C56 1.391(7) .
C57 C58 1.378(8) .
C61 C62 1.376(5) .
C62 C63 1.369(7) .
C63 C64 1.384(7) .
C63 C66 1.517(5) .
C64 C65 1.388(6) .
C66 C67 1.527(9) .
C67 C73 1.518(5) .
C71 C72 1.391(5) .
C72 C73 1.389(7) .
C73 C74 1.359(7) .
C74 C75 1.384(6) .
